data_4333492
loop_
_publ_author_name
'Punji, Benudhar'
'Mague, Joel T.'
'Balakrishna, Maravanji S.'

_publ_section_title
;
 Highly Air-Stable Anionic Mononuclear and Neutral Binuclear Palladium(II)
 Complexes for C&#x2212;C and C&#x2212;N Bond-Forming Reactions
;
_journal_issue 26
_journal_name_full 'Inorganic Chemistry'
_journal_page_first 11316
_journal_page_last 11327
_journal_paper_doi 10.1021/ic701674x
_journal_volume 46
_journal_year 2007
_chemical_formula_moiety 'C87 H55 Cl4 N O11 P4 Pd2 S4'
_chemical_formula_sum 'C87 H55 Cl4 N O11 P4 Pd2 S4'
_chemical_formula_weight 1897.04
_chemical_name_systematic
;
 ?
;
_space_group_IT_number 2
_symmetry_cell_setting triclinic
_symmetry_space_group_name_Hall '-P 1'
_symmetry_space_group_name_H-M 'P -1'
_atom_sites_solution_hydrogens geom
_atom_sites_solution_primary direct
_atom_sites_solution_secondary difmap
_audit_creation_method SHELXL-97
_cell_angle_alpha 80.24(1)
_cell_angle_beta 72.42(1)
_cell_angle_gamma 74.73(1)
_cell_formula_units_Z 2
_cell_length_a 13.854(2)
_cell_length_b 17.168(2)
_cell_length_c 21.344(3)
_cell_measurement_reflns_used 9155
_cell_measurement_temperature 293(2)
_cell_measurement_theta_max 30.0000
_cell_measurement_theta_min 2.9645
_cell_volume 4646.2(11)
_computing_cell_refinement 'CrysAlis RED, Oxford Diffraction Ltd.,'
_computing_data_collection 'CrysAlis CCD, Oxford Diffraction Ltd.,'
_computing_data_reduction 'CrysAlis RED, Oxford Diffraction Ltd.,'
_computing_molecular_graphics Ortep3
_computing_publication_material Shelx97
_computing_structure_refinement 'SHELXL-97 (Sheldrick, 1997)'
_computing_structure_solution 'SHELXS-97 (Sheldrick, 1997)'
_diffrn_ambient_temperature 293(2)
_diffrn_detector_area_resol_mean 15.9948
_diffrn_measured_fraction_theta_full 0.969
_diffrn_measured_fraction_theta_max 0.969
_diffrn_radiation_monochromator graphite
_diffrn_radiation_source 'Enhance (Mo) X-ray Source'
_diffrn_radiation_type MoK\a
_diffrn_radiation_wavelength 0.71073
_diffrn_reflns_av_R_equivalents 0.0856
_diffrn_reflns_av_sigmaI/netI 0.1511
_diffrn_reflns_limit_h_max 16
_diffrn_reflns_limit_h_min -16
_diffrn_reflns_limit_k_max 20
_diffrn_reflns_limit_k_min -20
_diffrn_reflns_limit_l_max 25
_diffrn_reflns_limit_l_min -25
_diffrn_reflns_number 43397
_diffrn_reflns_theta_full 25.00
_diffrn_reflns_theta_max 25.00
_diffrn_reflns_theta_min 2.97
_exptl_absorpt_coefficient_mu 0.715
_exptl_absorpt_correction_T_max 0.9003
_exptl_absorpt_correction_T_min 0.8415
_exptl_absorpt_correction_type multi-scan
_exptl_absorpt_process_details
;
CrysAlis RED, Oxford Diffraction Ltd.,
Version 1.171.29.2 (release 20-01-2006 CrysAlis171 .NET)
(compiled Jan 20 2006,12:36:28)
Empirical absorption correction using spherical harmonics,
 implemented in SCALE3 ABSPACK scaling algorithm.
;
_exptl_crystal_colour yellow
_exptl_crystal_density_diffrn 1.356
_exptl_crystal_density_method 'not measured'
_exptl_crystal_description block
_exptl_crystal_F_000 1912
_exptl_crystal_size_max 0.25
_exptl_crystal_size_mid 0.20
_exptl_crystal_size_min 0.15
_refine_diff_density_max 1.874
_refine_diff_density_min -0.775
_refine_diff_density_rms 0.128
_refine_ls_extinction_method none
_refine_ls_goodness_of_fit_ref 0.889
_refine_ls_hydrogen_treatment riding
_refine_ls_matrix_type full
_refine_ls_number_parameters 1013
_refine_ls_number_reflns 15874
_refine_ls_number_restraints 0
_refine_ls_restrained_S_all 0.889
_refine_ls_R_factor_all 0.1589
_refine_ls_R_factor_gt 0.0747
_refine_ls_shift/su_max 0.162
_refine_ls_shift/su_mean 0.003
_refine_ls_structure_factor_coef Fsqd
_refine_ls_weighting_details 'calc w=1/[\s^2^(Fo^2^)+(0.1175P)^2^] where P=(Fo^2^+2Fc^2^)/3'
_refine_ls_weighting_scheme calc
_refine_ls_wR_factor_gt 0.1842
_refine_ls_wR_factor_ref 0.2097
_reflns_number_gt 7429
_reflns_number_total 15874
_reflns_threshold_expression ' >2sigma(I)'
_cod_data_source_file ic701674xsup1.cif
_cod_data_source_block msb001
_cod_depositor_comments
;
The following automatic conversions were performed:

'_symmetry_cell_setting' value 'Triclinic' changed to 'triclinic'
according to /home/saulius/struct/CIF-dictionaries/cif_core.dic
dictionary named 'cif_core.dic' version 2.4.2 from 2011-04-26.

Automatic conversion script
Id: cif_fix_values 1891 2012-01-12 08:04:46Z andrius 
;
_cod_original_cell_volume 4646.1(11)
_cod_database_code 4333492

loop_
_symmetry_equiv_pos_as_xyz
'x, y, z'
'-x, -y, -z'

loop_
_atom_site_label
_atom_site_type_symbol
_atom_site_fract_x
_atom_site_fract_y
_atom_site_fract_z
_atom_site_U_iso_or_equiv
_atom_site_adp_type
_atom_site_occupancy
_atom_site_symmetry_multiplicity
_atom_site_calc_flag
_atom_site_refinement_flags
Pd1 Pd 0.30966(5) 0.19953(4) 0.26675(3) 0.0516(2) Uani 1 1 d .
Pd2 Pd 0.30278(5) 0.38493(4) 0.28632(3) 0.0468(2) Uani 1 1 d .
P1 P 0.1894(2) 0.17393(16) 0.22905(13) 0.0597(7) Uani 1 1 d .
P2 P 0.38947(19) 0.24692(14) 0.16541(11) 0.0529(6) Uani 1 1 d .
P3 P 0.24400(19) 0.39779(14) 0.19789(11) 0.0504(6) Uani 1 1 d .
P4 P 0.43799(18) 0.43806(14) 0.23036(11) 0.0481(6) Uani 1 1 d .
S1 S 0.23599(19) 0.12465(14) 0.36475(12) 0.0589(6) Uani 1 1 d .
S2 S 0.5576(2) 0.08128(16) 0.17073(13) 0.0703(7) Uani 1 1 d .
S3 S 0.0702(2) 0.52201(15) 0.28357(12) 0.0617(7) Uani 1 1 d .
S4 S 0.34333(17) 0.40900(13) 0.37914(10) 0.0472(5) Uani 1 1 d .
Cl1 Cl 0.43477(19) 0.21223(14) 0.31803(12) 0.0663(7) Uani 1 1 d .
Cl2 Cl 0.16166(18) 0.33072(13) 0.35902(11) 0.0586(6) Uani 1 1 d .
C41 C 0.3354(8) 0.3621(5) 0.0696(4) 0.057(2) Uani 1 1 d .
O1 O 0.0759(5) 0.2076(4) 0.2797(3) 0.0695(18) Uani 1 1 d .
O2 O 0.1925(5) 0.0775(4) 0.2436(3) 0.0716(19) Uani 1 1 d .
O3 O 0.1771(5) 0.2013(4) 0.1634(3) 0.0746(19) Uani 1 1 d .
O4 O 0.4112(5) 0.2003(3) 0.1024(3) 0.0580(16) Uani 1 1 d .
O5 O 0.5005(5) 0.2621(4) 0.1605(3) 0.0621(17) Uani 1 1 d .
O6 O 0.2305(5) 0.4822(3) 0.1531(3) 0.0597(16) Uani 1 1 d .
O7 O 0.1358(5) 0.3728(4) 0.2091(3) 0.0655(18) Uani 1 1 d .
O8 O 0.4306(4) 0.5216(3) 0.2605(3) 0.0505(15) Uani 1 1 d .
O9 O 0.5373(4) 0.3830(3) 0.2536(3) 0.0562(16) Uani 1 1 d .
O10 O 0.4704(5) 0.4527(4) 0.1593(3) 0.0657(18) Uani 1 1 d .
C1 C 0.0381(8) 0.1797(6) 0.3438(6) 0.067(3) Uani 1 1 d .
C2 C -0.0717(8) 0.1964(7) 0.3631(6) 0.084(4) Uani 1 1 d .
H2 H -0.1098 0.2237 0.3336 0.101 Uiso 1 1 calc R
C3 C -0.1193(10) 0.1721(8) 0.4249(8) 0.095(4) Uani 1 1 d .
H3 H -0.1913 0.1800 0.4374 0.114 Uiso 1 1 calc R
C4 C -0.0627(10) 0.1337(7) 0.4730(6) 0.083(4) Uani 1 1 d .
C5 C -0.1125(12) 0.1097(8) 0.5410(8) 0.112(6) Uani 1 1 d .
H5 H -0.1846 0.1183 0.5547 0.135 Uiso 1 1 calc R
C6 C -0.0566(15) 0.0746(8) 0.5857(7) 0.110(6) Uani 1 1 d .
H6 H -0.0903 0.0597 0.6292 0.132 Uiso 1 1 calc R
C7 C 0.0465(12) 0.0621(7) 0.5661(6) 0.098(4) Uani 1 1 d .
H7 H 0.0847 0.0384 0.5963 0.118 Uiso 1 1 calc R
C8 C 0.0983(10) 0.0837(6) 0.5013(6) 0.082(3) Uani 1 1 d .
H8 H 0.1705 0.0739 0.4893 0.098 Uiso 1 1 calc R
C9 C 0.0469(9) 0.1186(6) 0.4548(5) 0.071(3) Uani 1 1 d .
C10 C 0.0959(8) 0.1425(6) 0.3865(5) 0.065(3) Uani 1 1 d .
C11 C 0.2523(9) 0.0179(6) 0.2764(5) 0.068(3) Uani 1 1 d .
C12 C 0.2782(7) 0.0277(5) 0.3313(5) 0.058(3) Uani 1 1 d .
C13 C 0.3373(9) -0.0360(7) 0.3611(6) 0.073(3) Uani 1 1 d .
C14 C 0.3662(10) -0.0314(7) 0.4160(8) 0.100(4) Uani 1 1 d .
H14 H 0.3451 0.0186 0.4331 0.120 Uiso 1 1 calc R
C15 C 0.4265(14) -0.0974(10) 0.4495(9) 0.148(6) Uani 1 1 d .
H15 H 0.4479 -0.0925 0.4858 0.178 Uiso 1 1 calc R
C16 C 0.4504(14) -0.1748(9) 0.4186(12) 0.146(7) Uani 1 1 d .
H16 H 0.4866 -0.2216 0.4377 0.175 Uiso 1 1 calc R
C17 C 0.4238(15) -0.1800(12) 0.3675(10) 0.133(7) Uani 1 1 d .
H17 H 0.4415 -0.2297 0.3504 0.160 Uiso 1 1 calc R
C18 C 0.3700(10) -0.1139(7) 0.3377(8) 0.085(4) Uani 1 1 d .
C19 C 0.3432(10) -0.1211(8) 0.2818(8) 0.094(4) Uani 1 1 d .
H19 H 0.3639 -0.1713 0.2650 0.112 Uiso 1 1 calc R
C20 C 0.2883(9) -0.0582(7) 0.2507(6) 0.080(4) Uani 1 1 d .
H20 H 0.2740 -0.0650 0.2123 0.096 Uiso 1 1 calc R
C21 C 0.4155(8) 0.1190(7) 0.0984(5) 0.067(3) Uani 1 1 d .
C22 C 0.3544(8) 0.1049(7) 0.0632(5) 0.075(3) Uani 1 1 d .
H22 H 0.3108 0.1476 0.0451 0.090 Uiso 1 1 calc R
C23 C 0.3597(10) 0.0252(8) 0.0555(6) 0.083(4) Uani 1 1 d .
H23 H 0.3180 0.0145 0.0326 0.100 Uiso 1 1 calc R
C24 C 0.4237(10) -0.0367(7) 0.0804(6) 0.081(4) Uani 1 1 d .
C25 C 0.4287(13) -0.1215(10) 0.0714(7) 0.112(5) Uani 1 1 d .
H25 H 0.3871 -0.1330 0.0488 0.135 Uiso 1 1 calc R
C26 C 0.4956(14) -0.1822(9) 0.0971(9) 0.125(6) Uani 1 1 d .
H26 H 0.4988 -0.2354 0.0912 0.150 Uiso 1 1 calc R
C27 C 0.5579(13) -0.1692(8) 0.1310(8) 0.119(5) Uani 1 1 d .
H27 H 0.6035 -0.2125 0.1471 0.142 Uiso 1 1 calc R
C28 C 0.5524(10) -0.0916(7) 0.1409(6) 0.090(4) Uani 1 1 d .
H28 H 0.5934 -0.0827 0.1652 0.108 Uiso 1 1 calc R
C29 C 0.4863(9) -0.0239(6) 0.1154(5) 0.068(3) Uani 1 1 d .
C30 C 0.4811(8) 0.0573(6) 0.1245(5) 0.062(3) Uani 1 1 d .
C31 C 0.5936(8) 0.2294(6) 0.1170(5) 0.060(2) Uani 1 1 d .
C32 C 0.6275(7) 0.1482(6) 0.1133(4) 0.055(2) Uani 1 1 d .
C33 C 0.7228(8) 0.1187(7) 0.0650(5) 0.070(3) Uani 1 1 d .
C34 C 0.7648(9) 0.0349(7) 0.0543(6) 0.084(3) Uani 1 1 d .
H34 H 0.7302 -0.0031 0.0818 0.100 Uiso 1 1 calc R
C35 C 0.8489(12) 0.0084(9) 0.0082(7) 0.104(4) Uani 1 1 d .
H35 H 0.8725 -0.0466 0.0027 0.124 Uiso 1 1 calc R
C36 C 0.9017(12) 0.0646(13) -0.0323(8) 0.127(6) Uani 1 1 d .
H36 H 0.9618 0.0460 -0.0649 0.153 Uiso 1 1 calc R
C37 C 0.8687(9) 0.1482(11) -0.0263(6) 0.104(4) Uani 1 1 d .
H37 H 0.9048 0.1842 -0.0556 0.125 Uiso 1 1 calc R
C38 C 0.7789(8) 0.1774(9) 0.0253(5) 0.082(3) Uani 1 1 d .
C39 C 0.7417(9) 0.2600(7) 0.0353(6) 0.083(3) Uani 1 1 d .
H39 H 0.7800 0.2971 0.0103 0.099 Uiso 1 1 calc R
C40 C 0.6535(8) 0.2859(6) 0.0794(5) 0.067(3) Uani 1 1 d .
H40 H 0.6306 0.3407 0.0860 0.081 Uiso 1 1 calc R
N1 N 0.3234(5) 0.3369(4) 0.1396(3) 0.0500(18) Uani 1 1 d .
C42 C 0.2719(10) 0.3445(7) 0.0399(5) 0.087(3) Uani 1 1 d .
H42 H 0.2221 0.3155 0.0638 0.104 Uiso 1 1 calc R
C43 C 0.2809(11) 0.3694(9) -0.0259(6) 0.112(5) Uani 1 1 d .
H43 H 0.2364 0.3595 -0.0471 0.135 Uiso 1 1 calc R
C44 C 0.3629(15) 0.4119(9) -0.0612(6) 0.129(6) Uani 1 1 d .
H44 H 0.3720 0.4286 -0.1059 0.155 Uiso 1 1 calc R
C45 C 0.4234(10) 0.4267(7) -0.0307(5) 0.088(4) Uani 1 1 d .
H45 H 0.4755 0.4539 -0.0537 0.105 Uiso 1 1 calc R
C46 C 0.4107(8) 0.4028(6) 0.0343(5) 0.069(3) Uani 1 1 d .
H46 H 0.4541 0.4142 0.0556 0.083 Uiso 1 1 calc R
C47 C 0.2115(8) 0.5604(5) 0.1704(4) 0.054(2) Uani 1 1 d .
C48 C 0.2715(8) 0.6098(7) 0.1237(5) 0.072(3) Uani 1 1 d .
H48 H 0.3223 0.5886 0.0872 0.087 Uiso 1 1 calc R
C49 C 0.2531(9) 0.6906(6) 0.1337(5) 0.075(3) Uani 1 1 d .
H49 H 0.2947 0.7230 0.1044 0.090 Uiso 1 1 calc R
C50 C 0.1747(9) 0.7248(6) 0.1858(5) 0.068(3) Uani 1 1 d .
C51 C 0.1569(11) 0.8060(6) 0.1955(7) 0.092(4) Uani 1 1 d .
H51 H 0.1967 0.8390 0.1654 0.111 Uiso 1 1 calc R
C52 C 0.0832(12) 0.8375(7) 0.2474(8) 0.101(4) Uani 1 1 d .
H52 H 0.0720 0.8922 0.2522 0.122 Uiso 1 1 calc R
C53 C 0.0222(10) 0.7895(7) 0.2951(7) 0.091(4) Uani 1 1 d .
H53 H -0.0292 0.8123 0.3308 0.109 Uiso 1 1 calc R
C54 C 0.0402(8) 0.7088(7) 0.2877(5) 0.077(3) Uani 1 1 d .
H54 H 0.0023 0.6763 0.3199 0.092 Uiso 1 1 calc R
C55 C 0.1147(8) 0.6737(6) 0.2326(5) 0.061(3) Uani 1 1 d .
C56 C 0.1334(7) 0.5886(5) 0.2243(5) 0.055(2) Uani 1 1 d .
C57 C 0.0374(8) 0.4180(6) 0.2122(4) 0.059(2) Uani 1 1 d .
C58 C -0.0052(7) 0.4886(6) 0.2424(5) 0.059(2) Uani 1 1 d .
C59 C -0.1097(8) 0.5301(7) 0.2467(5) 0.071(3) Uani 1 1 d .
C60 C -0.1622(10) 0.5999(7) 0.2783(6) 0.089(3) Uani 1 1 d .
H60 H -0.1270 0.6234 0.2981 0.107 Uiso 1 1 calc R
C61 C -0.2655(11) 0.6352(9) 0.2812(8) 0.111(5) Uani 1 1 d .
H61 H -0.2988 0.6814 0.3032 0.133 Uiso 1 1 calc R
C62 C -0.3179(13) 0.6032(11) 0.2523(10) 0.128(6) Uani 1 1 d .
H62 H -0.3866 0.6286 0.2538 0.154 Uiso 1 1 calc R
C63 C -0.2735(11) 0.5357(11) 0.2214(7) 0.103(4) Uani 1 1 d .
H63 H -0.3119 0.5142 0.2025 0.123 Uiso 1 1 calc R
C64 C -0.1700(10) 0.4977(8) 0.2175(6) 0.082(3) Uani 1 1 d .
C65 C -0.1211(10) 0.4239(8) 0.1857(6) 0.092(4) Uani 1 1 d .
H65 H -0.1578 0.4019 0.1658 0.110 Uiso 1 1 calc R
C66 C -0.0185(9) 0.3857(7) 0.1849(5) 0.075(3) Uani 1 1 d .
H66 H 0.0122 0.3375 0.1654 0.090 Uiso 1 1 calc R
C67 C 0.3496(7) 0.5586(5) 0.3096(4) 0.055(2) Uani 1 1 d .
C68 C 0.3018(6) 0.5165(5) 0.3668(4) 0.045(2) Uani 1 1 d .
C69 C 0.2185(7) 0.5587(5) 0.4156(4) 0.050(2) Uani 1 1 d .
C70 C 0.1622(7) 0.5197(6) 0.4728(5) 0.065(3) Uani 1 1 d .
H70 H 0.1790 0.4634 0.4803 0.078 Uiso 1 1 calc R
C71 C 0.0826(8) 0.5640(8) 0.5176(6) 0.086(3) Uani 1 1 d .
H71 H 0.0462 0.5380 0.5558 0.103 Uiso 1 1 calc R
C72 C 0.0560(9) 0.6494(8) 0.5055(6) 0.089(4) Uani 1 1 d .
H72 H 0.0026 0.6793 0.5363 0.107 Uiso 1 1 calc R
C73 C 0.1064(9) 0.6880(7) 0.4505(6) 0.083(3) Uani 1 1 d .
H73 H 0.0861 0.7441 0.4435 0.100 Uiso 1 1 calc R
C74 C 0.1883(7) 0.6462(5) 0.4036(4) 0.055(2) Uani 1 1 d .
C75 C 0.2433(8) 0.6858(5) 0.3473(5) 0.060(3) Uani 1 1 d .
H75 H 0.2259 0.7421 0.3411 0.072 Uiso 1 1 calc R
C76 C 0.3212(8) 0.6447(5) 0.3013(4) 0.057(2) Uani 1 1 d .
H76 H 0.3565 0.6728 0.2639 0.068 Uiso 1 1 calc R
C77 C 0.5528(7) 0.3781(5) 0.3153(5) 0.052(2) Uani 1 1 d .
C78 C 0.4799(7) 0.3921(5) 0.3728(4) 0.047(2) Uani 1 1 d .
C79 C 0.5043(7) 0.3899(5) 0.4334(5) 0.051(2) Uani 1 1 d .
C80 C 0.4315(8) 0.4063(5) 0.4940(4) 0.060(2) Uani 1 1 d .
H80 H 0.3609 0.4174 0.4971 0.072 Uiso 1 1 calc R
C81 C 0.4628(10) 0.4061(6) 0.5480(5) 0.075(3) Uani 1 1 d .
H81 H 0.4130 0.4189 0.5875 0.090 Uiso 1 1 calc R
C82 C 0.5689(11) 0.3870(6) 0.5462(6) 0.079(3) Uani 1 1 d .
H82 H 0.5888 0.3852 0.5845 0.095 Uiso 1 1 calc R
C83 C 0.6410(10) 0.3715(6) 0.4888(7) 0.080(3) Uani 1 1 d .
H83 H 0.7112 0.3592 0.4871 0.096 Uiso 1 1 calc R
C84 C 0.6103(9) 0.3738(6) 0.4303(5) 0.067(3) Uani 1 1 d .
C85 C 0.6857(9) 0.3574(6) 0.3691(6) 0.078(3) Uani 1 1 d .
H85 H 0.7558 0.3460 0.3675 0.093 Uiso 1 1 calc R
C86 C 0.6590(8) 0.3580(6) 0.3142(5) 0.067(3) Uani 1 1 d .
H86 H 0.7100 0.3452 0.2752 0.081 Uiso 1 1 calc R
C111 C 0.264(3) 0.2311(12) 0.4965(11) 0.266(17) Uani 1 1 d .
H11A H 0.2153 0.2231 0.4753 0.319 Uiso 1 1 calc R
H11B H 0.3181 0.2529 0.4630 0.319 Uiso 1 1 calc R
Cl3 Cl 0.1969(8) 0.3029(6) 0.5595(5) 0.299(4) Uani 1 1 d .
Cl4 Cl 0.3144(8) 0.1474(7) 0.5307(7) 0.352(6) Uani 1 1 d .
O111 O 1.024(3) 0.344(2) -0.0841(18) 0.488(19) Uiso 1 1 d .

loop_
_atom_site_aniso_label
_atom_site_aniso_U_11
_atom_site_aniso_U_22
_atom_site_aniso_U_33
_atom_site_aniso_U_23
_atom_site_aniso_U_13
_atom_site_aniso_U_12
Pd1 0.0549(5) 0.0498(4) 0.0522(4) -0.0084(3) -0.0034(3) -0.0260(4)
Pd2 0.0515(4) 0.0508(4) 0.0417(4) -0.0083(3) -0.0040(3) -0.0252(3)
P1 0.0598(17) 0.0639(16) 0.0604(16) -0.0160(13) -0.0024(13) -0.0320(13)
P2 0.0566(16) 0.0567(15) 0.0494(14) -0.0141(11) -0.0019(12) -0.0284(13)
P3 0.0557(15) 0.0571(14) 0.0444(13) -0.0094(11) -0.0097(11) -0.0246(12)
P4 0.0562(15) 0.0484(13) 0.0421(13) -0.0077(10) -0.0047(11) -0.0239(12)
S1 0.0629(16) 0.0507(13) 0.0602(15) -0.0087(11) 0.0010(12) -0.0266(12)
S2 0.0835(19) 0.0665(16) 0.0640(16) -0.0061(13) -0.0113(14) -0.0326(15)
S3 0.0658(17) 0.0640(15) 0.0588(15) -0.0084(12) -0.0147(13) -0.0214(13)
S4 0.0519(14) 0.0508(13) 0.0423(12) -0.0048(10) -0.0070(10) -0.0239(11)
Cl1 0.0678(16) 0.0635(15) 0.0756(16) -0.0063(12) -0.0197(13) -0.0285(13)
Cl2 0.0560(14) 0.0588(14) 0.0589(14) -0.0100(11) 0.0029(11) -0.0280(12)
C41 0.083(7) 0.059(6) 0.038(5) -0.006(4) -0.017(5) -0.029(5)
O1 0.060(4) 0.081(5) 0.071(5) -0.017(4) -0.008(4) -0.027(4)
O2 0.076(5) 0.068(5) 0.073(5) -0.018(4) 0.000(4) -0.037(4)
O3 0.083(5) 0.090(5) 0.064(4) -0.015(4) -0.012(4) -0.046(4)
O4 0.069(4) 0.055(4) 0.053(4) -0.013(3) -0.005(3) -0.028(3)
O5 0.055(4) 0.061(4) 0.070(4) -0.017(3) 0.000(3) -0.027(3)
O6 0.074(4) 0.049(4) 0.058(4) -0.003(3) -0.019(3) -0.019(3)
O7 0.059(5) 0.067(4) 0.080(5) -0.016(4) -0.015(4) -0.028(4)
O8 0.057(4) 0.046(3) 0.048(3) -0.010(3) 0.002(3) -0.025(3)
O9 0.051(4) 0.054(4) 0.063(4) -0.017(3) -0.001(3) -0.019(3)
O10 0.094(5) 0.065(4) 0.047(4) -0.005(3) -0.010(3) -0.045(4)
C1 0.063(8) 0.061(6) 0.081(8) -0.032(6) 0.001(7) -0.029(6)
C2 0.060(8) 0.106(9) 0.093(9) -0.039(7) 0.007(6) -0.042(7)
C3 0.058(8) 0.098(9) 0.126(12) -0.048(9) 0.019(9) -0.040(7)
C4 0.074(8) 0.076(8) 0.089(9) -0.055(7) 0.044(7) -0.047(7)
C5 0.112(12) 0.090(10) 0.120(12) -0.063(9) 0.053(10) -0.062(9)
C6 0.161(17) 0.088(10) 0.078(10) -0.021(8) 0.029(10) -0.086(11)
C7 0.136(12) 0.073(8) 0.081(9) -0.016(6) 0.014(8) -0.062(8)
C8 0.103(9) 0.057(7) 0.070(8) -0.009(6) 0.011(7) -0.031(7)
C9 0.089(9) 0.049(6) 0.068(7) -0.021(5) 0.016(7) -0.036(6)
C10 0.062(7) 0.055(6) 0.070(7) -0.028(5) 0.025(6) -0.039(5)
C11 0.074(8) 0.063(7) 0.065(7) -0.007(6) 0.008(6) -0.043(6)
C12 0.044(6) 0.040(5) 0.077(7) -0.003(5) 0.009(5) -0.018(5)
C13 0.074(8) 0.073(8) 0.076(8) -0.015(6) -0.003(6) -0.037(7)
C14 0.083(9) 0.045(7) 0.149(13) 0.017(8) -0.014(9) -0.012(6)
C15 0.182(17) 0.115(13) 0.152(15) 0.014(11) -0.048(13) -0.054(13)
C16 0.140(15) 0.050(9) 0.23(2) -0.001(12) -0.037(16) -0.008(9)
C17 0.146(16) 0.095(13) 0.157(17) -0.032(13) -0.020(13) -0.038(12)
C18 0.080(9) 0.042(7) 0.117(11) -0.012(7) 0.002(8) -0.016(6)
C19 0.079(9) 0.061(8) 0.111(11) -0.020(8) 0.035(8) -0.029(7)
C20 0.089(9) 0.063(7) 0.084(8) -0.037(7) 0.027(7) -0.049(7)
C21 0.068(7) 0.082(8) 0.058(6) -0.023(6) -0.001(5) -0.035(6)
C22 0.075(7) 0.087(8) 0.073(7) -0.033(6) -0.007(6) -0.033(6)
C23 0.084(9) 0.090(9) 0.083(8) -0.052(7) 0.009(7) -0.041(7)
C24 0.074(8) 0.071(8) 0.089(8) -0.040(7) 0.021(7) -0.029(7)
C25 0.127(13) 0.112(11) 0.102(10) -0.050(9) 0.018(9) -0.064(10)
C26 0.129(15) 0.067(9) 0.158(15) -0.027(10) 0.012(12) -0.037(10)
C27 0.127(13) 0.069(9) 0.150(14) -0.024(8) 0.004(11) -0.045(9)
C28 0.102(10) 0.075(8) 0.090(8) -0.018(7) 0.006(7) -0.044(7)
C29 0.074(7) 0.058(7) 0.069(7) -0.016(5) 0.003(6) -0.031(6)
C30 0.066(7) 0.057(6) 0.060(6) -0.012(5) -0.002(5) -0.022(5)
C31 0.058(7) 0.063(6) 0.060(6) -0.003(5) -0.016(5) -0.019(5)
C32 0.052(6) 0.068(7) 0.051(5) -0.006(5) -0.014(5) -0.023(5)
C33 0.066(7) 0.081(8) 0.070(7) -0.015(6) -0.025(6) -0.013(6)
C34 0.060(8) 0.097(9) 0.094(9) -0.024(7) -0.008(7) -0.023(7)
C35 0.091(11) 0.114(11) 0.094(10) -0.024(9) -0.004(9) -0.016(9)
C36 0.078(11) 0.181(18) 0.099(12) -0.057(12) -0.014(9) 0.026(12)
C37 0.055(8) 0.162(14) 0.081(9) -0.004(9) 0.001(7) -0.027(9)
C38 0.048(7) 0.131(11) 0.059(7) 0.007(7) -0.005(6) -0.027(7)
C39 0.067(8) 0.080(8) 0.091(9) -0.001(7) -0.005(7) -0.022(7)
C40 0.051(6) 0.065(6) 0.079(7) -0.003(5) -0.001(6) -0.025(5)
N1 0.057(5) 0.049(4) 0.047(4) -0.008(3) -0.007(4) -0.024(4)
C42 0.120(10) 0.098(8) 0.062(7) -0.003(6) -0.027(7) -0.059(8)
C43 0.125(11) 0.167(14) 0.074(9) 0.003(9) -0.043(8) -0.072(11)
C44 0.211(18) 0.125(12) 0.043(7) 0.014(7) -0.040(10) -0.033(12)
C45 0.125(10) 0.098(9) 0.049(7) 0.000(6) -0.016(7) -0.055(8)
C46 0.082(7) 0.081(7) 0.051(6) -0.007(5) -0.010(5) -0.036(6)
C47 0.076(7) 0.048(5) 0.053(6) 0.001(4) -0.036(5) -0.020(5)
C48 0.081(8) 0.091(8) 0.046(6) -0.003(5) -0.010(5) -0.035(6)
C49 0.098(9) 0.073(7) 0.074(7) 0.009(6) -0.029(7) -0.054(7)
C50 0.081(8) 0.060(6) 0.076(7) -0.014(6) -0.033(6) -0.023(6)
C51 0.119(11) 0.048(7) 0.123(11) 0.007(7) -0.053(9) -0.027(7)
C52 0.124(12) 0.054(7) 0.138(12) -0.022(8) -0.052(10) -0.013(8)
C53 0.099(10) 0.074(8) 0.110(10) -0.026(7) -0.035(8) -0.020(7)
C54 0.077(8) 0.077(8) 0.084(8) -0.020(6) -0.024(6) -0.023(6)
C55 0.062(7) 0.068(6) 0.067(6) -0.008(5) -0.028(5) -0.022(5)
C56 0.054(6) 0.055(6) 0.063(6) -0.008(5) -0.024(5) -0.011(5)
C57 0.057(7) 0.077(7) 0.048(6) -0.001(5) -0.014(5) -0.027(6)
C58 0.046(6) 0.065(6) 0.068(6) 0.007(5) -0.016(5) -0.025(5)
C59 0.064(8) 0.076(7) 0.070(7) 0.018(6) -0.012(6) -0.034(6)
C60 0.081(10) 0.071(8) 0.108(9) -0.009(7) -0.018(7) -0.011(7)
C61 0.055(9) 0.088(9) 0.154(13) 0.009(9) 0.000(9) -0.001(8)
C62 0.079(11) 0.116(14) 0.176(17) 0.019(12) -0.027(11) -0.031(11)
C63 0.070(10) 0.135(12) 0.123(11) 0.036(10) -0.060(8) -0.047(9)
C64 0.085(9) 0.090(9) 0.078(8) 0.016(7) -0.029(7) -0.039(8)
C65 0.085(10) 0.119(11) 0.088(9) 0.009(8) -0.034(7) -0.052(8)
C66 0.070(8) 0.092(8) 0.067(7) -0.006(6) -0.015(6) -0.029(7)
C67 0.074(7) 0.052(6) 0.048(5) -0.011(4) -0.014(5) -0.030(5)
C68 0.047(5) 0.041(5) 0.050(5) -0.004(4) -0.012(4) -0.018(4)
C69 0.049(6) 0.061(6) 0.048(5) -0.018(4) -0.009(5) -0.023(5)
C70 0.058(6) 0.077(7) 0.064(6) -0.029(5) 0.001(5) -0.026(6)
C71 0.065(8) 0.108(10) 0.081(8) -0.032(7) 0.009(6) -0.033(7)
C72 0.075(8) 0.091(9) 0.087(9) -0.044(7) 0.012(7) -0.012(7)
C73 0.069(8) 0.066(7) 0.110(10) -0.046(7) 0.001(7) -0.015(6)
C74 0.055(6) 0.053(6) 0.058(6) -0.014(5) -0.010(5) -0.015(5)
C75 0.075(7) 0.040(5) 0.072(7) -0.015(5) -0.027(6) -0.011(5)
C76 0.078(7) 0.050(6) 0.054(6) 0.000(5) -0.023(5) -0.030(5)
C77 0.041(6) 0.048(5) 0.066(7) -0.011(5) -0.006(5) -0.019(4)
C78 0.050(6) 0.037(5) 0.058(6) 0.002(4) -0.016(5) -0.019(4)
C79 0.059(6) 0.035(5) 0.065(6) 0.004(4) -0.023(5) -0.018(4)
C80 0.082(7) 0.057(6) 0.051(6) 0.004(5) -0.032(6) -0.025(5)
C81 0.104(9) 0.066(7) 0.065(7) 0.011(5) -0.029(7) -0.040(6)
C82 0.107(10) 0.075(7) 0.081(8) -0.004(6) -0.050(8) -0.037(7)
C83 0.080(8) 0.063(7) 0.107(10) -0.004(7) -0.042(8) -0.017(6)
C84 0.084(9) 0.048(6) 0.076(7) -0.004(5) -0.032(7) -0.016(6)
C85 0.063(7) 0.068(7) 0.105(10) -0.013(6) -0.033(7) -0.006(6)
C86 0.067(8) 0.065(7) 0.068(7) -0.011(5) -0.011(6) -0.019(6)
C111 0.57(6) 0.111(14) 0.19(2) 0.009(14) -0.16(3) -0.14(2)
Cl3 0.321(11) 0.310(10) 0.257(9) -0.011(8) -0.015(8) -0.138(9)
Cl4 0.298(11) 0.270(10) 0.55(2) -0.070(11) -0.172(13) -0.075(9)

loop_
_atom_type_symbol
_atom_type_description
_atom_type_scat_dispersion_real
_atom_type_scat_dispersion_imag
_atom_type_scat_source
C C 0.0033 0.0016 'International Tables Vol C Tables 4.2.6.8 and 6.1.1.4'
H H 0.0000 0.0000 'International Tables Vol C Tables 4.2.6.8 and 6.1.1.4'
N N 0.0061 0.0033 'International Tables Vol C Tables 4.2.6.8 and 6.1.1.4'
O O 0.0106 0.0060 'International Tables Vol C Tables 4.2.6.8 and 6.1.1.4'
P P 0.1023 0.0942 'International Tables Vol C Tables 4.2.6.8 and 6.1.1.4'
S S 0.1246 0.1234 'International Tables Vol C Tables 4.2.6.8 and 6.1.1.4'
Cl Cl 0.1484 0.1585 'International Tables Vol C Tables 4.2.6.8 and 6.1.1.4'
Pd Pd -0.9988 1.0072 'International Tables Vol C Tables 4.2.6.8 and 6.1.1.4'

loop_
_geom_angle_atom_site_label_1
_geom_angle_atom_site_label_2
_geom_angle_atom_site_label_3
_geom_angle
P1 Pd1 P2 90.86(9)
P1 Pd1 S1 84.75(10)
P2 Pd1 S1 168.64(8)
P1 Pd1 Cl1 172.37(10)
P2 Pd1 Cl1 95.76(9)
S1 Pd1 Cl1 88.05(9)
P1 Pd1 Pd2 120.01(8)
P2 Pd1 Pd2 77.45(6)
S1 Pd1 Pd2 113.80(6)
Cl1 Pd1 Pd2 65.40(6)
P4 Pd2 P3 93.09(9)
P4 Pd2 S4 84.02(8)
P3 Pd2 S4 164.43(9)
P4 Pd2 Cl2 172.68(9)
P3 Pd2 Cl2 93.95(9)
S4 Pd2 Cl2 88.67(8)
P4 Pd2 Pd1 118.61(6)
P3 Pd2 Pd1 76.05(6)
S4 Pd2 Pd1 118.73(6)
Cl2 Pd2 Pd1 65.23(6)
O3 P1 O2 108.8(4)
O3 P1 O1 105.6(4)
O2 P1 O1 98.7(3)
O3 P1 Pd1 124.2(3)
O2 P1 Pd1 108.8(3)
O1 P1 Pd1 107.6(2)
O4 P2 O5 103.4(3)
O4 P2 N1 98.9(3)
O5 P2 N1 104.3(3)
O4 P2 Pd1 121.9(2)
O5 P2 Pd1 113.0(3)
N1 P2 Pd1 113.0(2)
O6 P3 O7 103.0(4)
O6 P3 N1 99.5(3)
O7 P3 N1 101.0(3)
O6 P3 Pd2 120.4(2)
O7 P3 Pd2 117.0(3)
N1 P3 Pd2 113.0(3)
O10 P4 O9 107.3(4)
O10 P4 O8 107.4(3)
O9 P4 O8 97.9(3)
O10 P4 Pd2 124.3(3)
O9 P4 Pd2 106.8(2)
O8 P4 Pd2 109.9(2)
C12 S1 C10 103.2(4)
C12 S1 Pd1 96.1(3)
C10 S1 Pd1 114.5(4)
C32 S2 C30 102.9(4)
C56 S3 C58 104.5(4)
C68 S4 C78 104.1(4)
C68 S4 Pd2 94.7(3)
C78 S4 Pd2 115.8(3)
C42 C41 C46 120.4(9)
C42 C41 N1 119.1(9)
C46 C41 N1 120.5(8)
C1 O1 P1 128.0(7)
C11 O2 P1 129.3(6)
C21 O4 P2 129.9(6)
C31 O5 P2 125.8(5)
C47 O6 P3 129.3(5)
C57 O7 P3 132.0(6)
C67 O8 P4 126.3(5)
C77 O9 P4 125.9(5)
O1 C1 C10 125.8(9)
O1 C1 C2 111.8(12)
C10 C1 C2 122.3(11)
C3 C2 C1 118.2(13)
C3 C2 H2 120.9
C1 C2 H2 120.9
C2 C3 C4 122.2(11)
C2 C3 H3 118.9
C4 C3 H3 118.9
C9 C4 C3 120.1(10)
C9 C4 C5 116.5(15)
C3 C4 C5 123.4(13)
C6 C5 C4 122.0(15)
C6 C5 H5 119.0
C4 C5 H5 119.0
C7 C6 C5 119.1(14)
C7 C6 H6 120.5
C5 C6 H6 120.5
C6 C7 C8 121.3(15)
C6 C7 H7 119.4
C8 C7 H7 119.3
C9 C8 C7 122.2(13)
C9 C8 H8 118.9
C7 C8 H8 118.9
C8 C9 C4 118.9(11)
C8 C9 C10 125.0(11)
C4 C9 C10 116.0(12)
C1 C10 C9 121.1(10)
C1 C10 S1 123.6(8)
C9 C10 S1 115.3(10)
C12 C11 O2 124.6(9)
C12 C11 C20 119.2(12)
O2 C11 C20 116.2(11)
C11 C12 C13 120.2(10)
C11 C12 S1 120.6(8)
C13 C12 S1 119.1(9)
C14 C13 C12 123.9(11)
C14 C13 C18 114.8(13)
C12 C13 C18 121.2(12)
C13 C14 C15 125.5(14)
C13 C14 H14 117.2
C15 C14 H14 117.2
C14 C15 C16 111.4(16)
C14 C15 H15 124.3
C16 C15 H15 124.3
C17 C16 C15 123.7(19)
C17 C16 H16 118.2
C15 C16 H16 118.2
C16 C17 C18 120.9(19)
C16 C17 H17 119.5
C18 C17 H17 119.5
C17 C18 C19 119.8(14)
C17 C18 C13 123.6(16)
C19 C18 C13 116.6(13)
C20 C19 C18 122.6(12)
C20 C19 H19 118.7
C18 C19 H19 118.7
C19 C20 C11 120.0(12)
C19 C20 H20 120.0
C11 C20 H20 120.0
C30 C21 C22 121.8(10)
C30 C21 O4 121.9(9)
C22 C21 O4 116.2(10)
C21 C22 C23 118.1(12)
C21 C22 H22 120.9
C23 C22 H22 120.9
C24 C23 C22 121.4(11)
C24 C23 H23 119.3
C22 C23 H23 119.3
C23 C24 C29 121.4(10)
C23 C24 C25 120.7(13)
C29 C24 C25 117.9(13)
C26 C25 C24 118.5(15)
C26 C25 H25 120.7
C24 C25 H25 120.8
C25 C26 C27 123.4(15)
C25 C26 H26 118.3
C27 C26 H26 118.3
C26 C27 C28 118.8(16)
C26 C27 H27 120.6
C28 C27 H27 120.6
C27 C28 C29 122.3(14)
C27 C28 H28 118.9
C29 C28 H28 118.9
C24 C29 C28 119.2(10)
C24 C29 C30 118.0(11)
C28 C29 C30 122.8(11)
C21 C30 C29 119.2(10)
C21 C30 S2 118.9(7)
C29 C30 S2 121.9(9)
C32 C31 O5 121.6(8)
C32 C31 C40 122.6(9)
O5 C31 C40 115.7(9)
C31 C32 C33 118.6(9)
C31 C32 S2 119.5(7)
C33 C32 S2 121.9(8)
C32 C33 C38 117.5(10)
C32 C33 C34 124.1(10)
C38 C33 C34 118.4(11)
C35 C34 C33 124.0(12)
C35 C34 H34 118.0
C33 C34 H34 118.0
C34 C35 C36 118.2(14)
C34 C35 H35 120.9
C36 C35 H35 120.9
C35 C36 C37 123.0(14)
C35 C36 H36 118.5
C37 C36 H36 118.5
C36 C37 C38 119.1(14)
C36 C37 H37 120.4
C38 C37 H37 120.4
C39 C38 C37 122.8(12)
C39 C38 C33 120.2(10)
C37 C38 C33 116.9(13)
C40 C39 C38 121.3(11)
C40 C39 H39 119.3
C38 C39 H39 119.3
C39 C40 C31 119.5(10)
C39 C40 H40 120.2
C31 C40 H40 120.2
C41 N1 P2 121.1(6)
C41 N1 P3 121.5(6)
P2 N1 P3 117.5(4)
C43 C42 C41 119.7(11)
C43 C42 H42 120.1
C41 C42 H42 120.1
C42 C43 C44 117.5(12)
C42 C43 H43 121.2
C44 C43 H43 121.3
C45 C44 C43 120.7(11)
C45 C44 H44 119.7
C43 C44 H44 119.7
C44 C45 C46 120.1(12)
C44 C45 H45 120.0
C46 C45 H45 120.0
C45 C46 C41 121.6(10)
C45 C46 H46 119.2
C41 C46 H46 119.2
C56 C47 O6 122.4(8)
C56 C47 C48 123.6(9)
O6 C47 C48 113.6(9)
C49 C48 C47 118.3(9)
C49 C48 H48 120.8
C47 C48 H48 120.8
C48 C49 C50 122.1(10)
C48 C49 H49 118.9
C50 C49 H49 118.9
C49 C50 C51 121.7(11)
C49 C50 C55 118.6(9)
C51 C50 C55 119.6(11)
C52 C51 C50 121.0(12)
C52 C51 H51 119.5
C50 C51 H51 119.5
C51 C52 C53 121.6(11)
C51 C52 H52 119.2
C53 C52 H52 119.2
C54 C53 C52 118.6(12)
C54 C53 H53 120.7
C52 C53 H53 120.7
C53 C54 C55 121.7(11)
C53 C54 H54 119.1
C55 C54 H54 119.1
C54 C55 C50 117.5(9)
C54 C55 C56 121.9(9)
C50 C55 C56 120.5(9)
C47 C56 C55 116.7(9)
C47 C56 S3 120.8(7)
C55 C56 S3 122.2(7)
C66 C57 O7 114.3(9)
C66 C57 C58 121.4(10)
O7 C57 C58 124.2(9)
C57 C58 C59 121.0(9)
C57 C58 S3 118.4(7)
C59 C58 S3 120.3(8)
C60 C59 C58 126.0(11)
C60 C59 C64 115.4(11)
C58 C59 C64 118.6(10)
C61 C60 C59 121.8(13)
C61 C60 H60 119.1
C59 C60 H60 119.1
C62 C61 C60 120.4(15)
C62 C61 H61 119.8
C60 C61 H61 119.8
C61 C62 C63 121.6(16)
C61 C62 H62 119.2
C63 C62 H62 119.2
C62 C63 C64 120.0(14)
C62 C63 H63 120.0
C64 C63 H63 120.0
C63 C64 C59 120.7(12)
C63 C64 C65 121.1(13)
C59 C64 C65 118.2(11)
C66 C65 C64 119.6(11)
C66 C65 H65 120.2
C64 C65 H65 120.2
C57 C66 C65 121.1(11)
C57 C66 H66 119.4
C65 C66 H66 119.4
O8 C67 C68 123.2(8)
O8 C67 C76 116.4(8)
C68 C67 C76 120.2(8)
C67 C68 C69 120.3(8)
C67 C68 S4 119.9(6)
C69 C68 S4 119.8(6)
C70 C69 C68 123.5(8)
C70 C69 C74 118.8(8)
C68 C69 C74 117.7(8)
C71 C70 C69 120.4(10)
C71 C70 H70 119.8
C69 C70 H70 119.8
C70 C71 C72 119.7(11)
C70 C71 H71 120.2
C72 C71 H71 120.2
C73 C72 C71 121.2(10)
C73 C72 H72 119.4
C71 C72 H72 119.4
C72 C73 C74 121.7(11)
C72 C73 H73 119.2
C74 C73 H73 119.2
C73 C74 C75 122.2(9)
C73 C74 C69 118.2(9)
C75 C74 C69 119.6(8)
C76 C75 C74 121.8(8)
C76 C75 H75 119.1
C74 C75 H75 119.1
C75 C76 C67 120.3(9)
C75 C76 H76 119.9
C67 C76 H76 119.9
C78 C77 O9 127.3(8)
C78 C77 C86 119.5(9)
O9 C77 C86 113.2(8)
C77 C78 C79 123.0(8)
C77 C78 S4 121.7(7)
C79 C78 S4 115.2(7)
C80 C79 C84 118.3(9)
C80 C79 C78 125.3(9)
C84 C79 C78 116.4(9)
C81 C80 C79 120.6(10)
C81 C80 H80 119.7
C79 C80 H80 119.7
C80 C81 C82 121.7(11)
C80 C81 H81 119.1
C82 C81 H81 119.1
C83 C82 C81 119.3(11)
C83 C82 H82 120.4
C81 C82 H82 120.4
C82 C83 C84 120.3(11)
C82 C83 H83 119.9
C84 C83 H83 119.9
C79 C84 C85 119.3(10)
C79 C84 C83 119.7(10)
C85 C84 C83 120.9(11)
C86 C85 C84 122.0(10)
C86 C85 H85 119.0
C84 C85 H85 119.0
C85 C86 C77 119.7(10)
C85 C86 H86 120.2
C77 C86 H86 120.2
Cl4 C111 Cl3 109.2(13)
Cl4 C111 H11A 109.8
Cl3 C111 H11A 109.8
Cl4 C111 H11B 109.8
Cl3 C111 H11B 109.8
H11A C111 H11B 108.3

loop_
_geom_bond_atom_site_label_1
_geom_bond_atom_site_label_2
_geom_bond_distance
Pd1 P1 2.221(3)
Pd1 P2 2.235(2)
Pd1 S1 2.358(2)
Pd1 Cl1 2.382(3)
Pd1 Pd2 3.2531(10)
Pd2 P4 2.224(2)
Pd2 P3 2.229(2)
Pd2 S4 2.342(2)
Pd2 Cl2 2.394(2)
P1 O3 1.446(7)
P1 O2 1.624(7)
P1 O1 1.637(7)
P2 O4 1.591(6)
P2 O5 1.597(6)
P2 N1 1.673(7)
P3 O6 1.595(6)
P3 O7 1.606(7)
P3 N1 1.690(7)
P4 O10 1.443(6)
P4 O9 1.612(7)
P4 O8 1.636(5)
S1 C12 1.805(9)
S1 C10 1.807(11)
S2 C32 1.775(9)
S2 C30 1.807(11)
S3 C56 1.744(10)
S3 C58 1.799(9)
S4 C68 1.782(8)
S4 C78 1.803(9)
C41 C42 1.346(13)
C41 C46 1.368(13)
C41 N1 1.456(10)
O1 C1 1.360(12)
O2 C11 1.372(12)
O4 C21 1.396(11)
O5 C31 1.383(11)
O6 C47 1.390(10)
O7 C57 1.367(11)
O8 C67 1.379(10)
O9 C77 1.384(10)
C1 C10 1.362(14)
C1 C2 1.414(14)
C2 C3 1.335(16)
C2 H2 0.9300
C3 C4 1.444(17)
C3 H3 0.9300
C4 C9 1.412(15)
C4 C5 1.448(17)
C5 C6 1.372(19)
C5 H5 0.9300
C6 C7 1.331(19)
C6 H6 0.9300
C7 C8 1.389(15)
C7 H7 0.9300
C8 C9 1.361(15)
C8 H8 0.9300
C9 C10 1.449(14)
C11 C12 1.372(14)
C11 C20 1.412(13)
C12 C13 1.372(15)
C13 C14 1.367(17)
C13 C18 1.419(15)
C14 C15 1.444(19)
C14 H14 0.9300
C15 C16 1.50(2)
C15 H15 0.9300
C16 C17 1.28(2)
C16 H16 0.9300
C17 C18 1.36(2)
C17 H17 0.9300
C18 C19 1.386(17)
C19 C20 1.346(16)
C19 H19 0.9300
C20 H20 0.9300
C21 C30 1.361(13)
C21 C22 1.377(13)
C22 C23 1.386(14)
C22 H22 0.9300
C23 C24 1.338(16)
C23 H23 0.9300
C24 C29 1.382(15)
C24 C25 1.482(16)
C25 C26 1.36(2)
C25 H25 0.9300
C26 C27 1.36(2)
C26 H26 0.9300
C27 C28 1.364(15)
C27 H27 0.9300
C28 C29 1.419(15)
C28 H28 0.9300
C29 C30 1.420(13)
C31 C32 1.357(12)
C31 C40 1.425(12)
C32 C33 1.437(13)
C33 C38 1.436(15)
C33 C34 1.432(14)
C34 C35 1.308(15)
C34 H34 0.9300
C35 C36 1.38(2)
C35 H35 0.9300
C36 C37 1.403(19)
C36 H36 0.9300
C37 C38 1.429(15)
C37 H37 0.9300
C38 C39 1.404(15)
C39 C40 1.318(13)
C39 H39 0.9300
C40 H40 0.9300
C42 C43 1.374(15)
C42 H42 0.9300
C43 C44 1.46(2)
C43 H43 0.9300
C44 C45 1.299(19)
C44 H44 0.9300
C45 C46 1.350(14)
C45 H45 0.9300
C46 H46 0.9300
C47 C56 1.375(12)
C47 C48 1.409(13)
C48 C49 1.384(13)
C48 H48 0.9300
C49 C50 1.385(14)
C49 H49 0.9300
C50 C51 1.389(14)
C50 C55 1.430(14)
C51 C52 1.339(16)
C51 H51 0.9300
C52 C53 1.411(17)
C52 H52 0.9300
C53 C54 1.369(14)
C53 H53 0.9300
C54 C55 1.412(13)
C54 H54 0.9300
C55 C56 1.448(12)
C57 C66 1.363(13)
C57 C58 1.374(13)
C58 C59 1.418(13)
C59 C60 1.392(14)
C59 C64 1.439(15)
C60 C61 1.387(16)
C60 H60 0.9300
C61 C62 1.34(2)
C61 H61 0.9300
C62 C63 1.340(19)
C62 H62 0.9300
C63 C64 1.394(17)
C63 H63 0.9300
C64 C65 1.446(16)
C65 C66 1.396(15)
C65 H65 0.9300
C66 H66 0.9300
C67 C68 1.384(11)
C67 C76 1.420(12)
C68 C69 1.424(11)
C69 C70 1.404(12)
C69 C74 1.450(12)
C70 C71 1.370(13)
C70 H70 0.9300
C71 C72 1.413(16)
C71 H71 0.9300
C72 C73 1.336(15)
C72 H72 0.9300
C73 C74 1.391(13)
C73 H73 0.9300
C74 C75 1.389(12)
C75 C76 1.350(12)
C75 H75 0.9300
C76 H76 0.9300
C77 C78 1.344(11)
C77 C86 1.414(13)
C78 C79 1.424(12)
C79 C80 1.399(12)
C79 C84 1.404(13)
C80 C81 1.347(13)
C80 H80 0.9300
C81 C82 1.410(15)
C81 H81 0.9300
C82 C83 1.343(15)
C82 H82 0.9300
C83 C84 1.427(14)
C83 H83 0.9300
C84 C85 1.420(14)
C85 C86 1.329(13)
C85 H85 0.9300
C86 H86 0.9300
C111 Cl4 1.58(2)
C111 Cl3 1.84(2)
C111 H11A 0.9700
C111 H11B 0.9700

loop_
_geom_torsion_atom_site_label_1
_geom_torsion_atom_site_label_2
_geom_torsion_atom_site_label_3
_geom_torsion_atom_site_label_4
_geom_torsion
P1 Pd1 Pd2 P4 -120.13(11)
P2 Pd1 Pd2 P4 -36.49(10)
S1 Pd1 Pd2 P4 141.86(11)
Cl1 Pd1 Pd2 P4 65.93(10)
P1 Pd1 Pd2 P3 -34.27(10)
P2 Pd1 Pd2 P3 49.37(9)
S1 Pd1 Pd2 P3 -132.28(10)
Cl1 Pd1 Pd2 P3 151.79(9)
P1 Pd1 Pd2 S4 140.46(10)
P2 Pd1 Pd2 S4 -135.90(10)
S1 Pd1 Pd2 S4 42.45(10)
Cl1 Pd1 Pd2 S4 -33.49(9)
P1 Pd1 Pd2 Cl2 66.85(11)
P2 Pd1 Pd2 Cl2 150.49(10)
S1 Pd1 Pd2 Cl2 -31.16(10)
Cl1 Pd1 Pd2 Cl2 -107.10(10)
P2 Pd1 P1 O3 -10.4(4)
S1 Pd1 P1 O3 -179.9(4)
Cl1 Pd1 P1 O3 -160.7(7)
Pd2 Pd1 P1 O3 65.6(4)
P2 Pd1 P1 O2 119.7(3)
S1 Pd1 P1 O2 -49.8(3)
Cl1 Pd1 P1 O2 -30.6(8)
Pd2 Pd1 P1 O2 -164.3(2)
P2 Pd1 P1 O1 -134.3(3)
S1 Pd1 P1 O1 56.2(3)
Cl1 Pd1 P1 O1 75.4(8)
Pd2 Pd1 P1 O1 -58.3(3)
P1 Pd1 P2 O4 -45.8(3)
S1 Pd1 P2 O4 21.2(7)
Cl1 Pd1 P2 O4 130.4(3)
Pd2 Pd1 P2 O4 -166.4(3)
P1 Pd1 P2 O5 -170.0(3)
S1 Pd1 P2 O5 -102.9(5)
Cl1 Pd1 P2 O5 6.2(3)
Pd2 Pd1 P2 O5 69.4(3)
P1 Pd1 P2 N1 71.8(3)
S1 Pd1 P2 N1 138.9(5)
Cl1 Pd1 P2 N1 -112.0(3)
Pd2 Pd1 P2 N1 -48.8(3)
P4 Pd2 P3 O6 -50.0(3)
S4 Pd2 P3 O6 28.8(5)
Cl2 Pd2 P3 O6 128.0(3)
Pd1 Pd2 P3 O6 -168.7(3)
P4 Pd2 P3 O7 -176.1(3)
S4 Pd2 P3 O7 -97.4(4)
Cl2 Pd2 P3 O7 1.9(3)
Pd1 Pd2 P3 O7 65.2(3)
P4 Pd2 P3 N1 67.2(3)
S4 Pd2 P3 N1 145.9(3)
Cl2 Pd2 P3 N1 -114.8(3)
Pd1 Pd2 P3 N1 -51.6(3)
P3 Pd2 P4 O10 -11.4(4)
S4 Pd2 P4 O10 -176.1(4)
Cl2 Pd2 P4 O10 -175.6(7)
Pd1 Pd2 P4 O10 64.4(4)
P3 Pd2 P4 O9 -137.0(2)
S4 Pd2 P4 O9 58.4(2)
Cl2 Pd2 P4 O9 58.8(8)
Pd1 Pd2 P4 O9 -61.2(2)
P3 Pd2 P4 O8 117.8(3)
S4 Pd2 P4 O8 -46.8(3)
Cl2 Pd2 P4 O8 -46.4(8)
Pd1 Pd2 P4 O8 -166.4(2)
P1 Pd1 S1 C12 68.5(4)
P2 Pd1 S1 C12 0.9(7)
Cl1 Pd1 S1 C12 -109.0(4)
Pd2 Pd1 S1 C12 -170.9(4)
P1 Pd1 S1 C10 -39.0(3)
P2 Pd1 S1 C10 -106.6(6)
Cl1 Pd1 S1 C10 143.5(3)
Pd2 Pd1 S1 C10 81.5(3)
P4 Pd2 S4 C68 70.6(3)
P3 Pd2 S4 C68 -9.3(4)
Cl2 Pd2 S4 C68 -109.3(3)
Pd1 Pd2 S4 C68 -169.9(3)
P4 Pd2 S4 C78 -37.5(3)
P3 Pd2 S4 C78 -117.4(4)
Cl2 Pd2 S4 C78 142.6(3)
Pd1 Pd2 S4 C78 82.0(3)
O3 P1 O1 C1 159.0(7)
O2 P1 O1 C1 46.6(8)
Pd1 P1 O1 C1 -66.4(7)
O3 P1 O2 C11 141.4(8)
O1 P1 O2 C11 -108.7(8)
Pd1 P1 O2 C11 3.4(8)
O5 P2 O4 C21 108.0(8)
N1 P2 O4 C21 -144.9(8)
Pd1 P2 O4 C21 -20.5(9)
O4 P2 O5 C31 -9.3(8)
N1 P2 O5 C31 -112.3(7)
Pd1 P2 O5 C31 124.5(7)
O7 P3 O6 C47 105.0(8)
N1 P3 O6 C47 -151.3(8)
Pd2 P3 O6 C47 -27.4(9)
O6 P3 O7 C57 -30.1(8)
N1 P3 O7 C57 -132.6(8)
Pd2 P3 O7 C57 104.2(8)
O10 P4 O8 C67 132.9(7)
O9 P4 O8 C67 -116.1(7)
Pd2 P4 O8 C67 -4.9(7)
O10 P4 O9 C77 156.1(6)
O8 P4 O9 C77 45.1(7)
Pd2 P4 O9 C77 -68.6(6)
P1 O1 C1 C10 28.1(13)
P1 O1 C1 C2 -154.1(7)
O1 C1 C2 C3 179.7(9)
C10 C1 C2 C3 -2.4(15)
C1 C2 C3 C4 3.6(16)
C2 C3 C4 C9 -2.0(16)
C2 C3 C4 C5 177.4(10)
C9 C4 C5 C6 0.5(16)
C3 C4 C5 C6 -178.9(11)
C4 C5 C6 C7 -0.1(19)
C5 C6 C7 C8 -0.2(18)
C6 C7 C8 C9 0.1(16)
C7 C8 C9 C4 0.3(14)
C7 C8 C9 C10 -180.0(8)
C3 C4 C9 C8 178.9(9)
C5 C4 C9 C8 -0.6(13)
C3 C4 C9 C10 -0.9(13)
C5 C4 C9 C10 179.7(8)
O1 C1 C10 C9 177.1(7)
C2 C1 C10 C9 -0.5(14)
O1 C1 C10 S1 0.8(13)
C2 C1 C10 S1 -176.8(7)
C8 C9 C10 C1 -177.7(9)
C4 C9 C10 C1 2.0(12)
C8 C9 C10 S1 -1.1(12)
C4 C9 C10 S1 178.7(6)
C12 S1 C10 C1 -87.9(9)
Pd1 S1 C10 C1 15.2(9)
C12 S1 C10 C9 95.5(7)
Pd1 S1 C10 C9 -161.3(5)
P1 O2 C11 C12 37.5(13)
P1 O2 C11 C20 -142.8(7)
O2 C11 C12 C13 179.1(8)
C20 C11 C12 C13 -0.7(13)
O2 C11 C12 S1 -1.5(13)
C20 C11 C12 S1 178.8(7)
C10 S1 C12 C11 61.0(8)
Pd1 S1 C12 C11 -56.0(7)
C10 S1 C12 C13 -119.6(8)
Pd1 S1 C12 C13 123.4(7)
C11 C12 C13 C14 -179.8(10)
S1 C12 C13 C14 0.7(14)
C11 C12 C13 C18 -2.3(15)
S1 C12 C13 C18 178.3(8)
C12 C13 C14 C15 178.7(12)
C18 C13 C14 C15 1.0(18)
C13 C14 C15 C16 -3(2)
C14 C15 C16 C17 3(3)
C15 C16 C17 C18 -1(3)
C16 C17 C18 C19 179.2(17)
C16 C17 C18 C13 -2(3)
C14 C13 C18 C17 1.4(18)
C12 C13 C18 C17 -176.4(13)
C14 C13 C18 C19 -179.4(10)
C12 C13 C18 C19 2.8(16)
C17 C18 C19 C20 178.8(12)
C13 C18 C19 C20 -0.4(17)
C18 C19 C20 C11 -2.4(16)
C12 C11 C20 C19 3.0(14)
O2 C11 C20 C19 -176.8(9)
P2 O4 C21 C30 -56.1(12)
P2 O4 C21 C22 127.7(8)
C30 C21 C22 C23 1.1(15)
O4 C21 C22 C23 177.2(8)
C21 C22 C23 C24 -1.3(16)
C22 C23 C24 C29 0.8(17)
C22 C23 C24 C25 -179.7(10)
C23 C24 C25 C26 179.4(13)
C29 C24 C25 C26 -1.0(17)
C24 C25 C26 C27 0(2)
C25 C26 C27 C28 1(2)
C26 C27 C28 C29 -2.0(19)
C23 C24 C29 C28 179.8(10)
C25 C24 C29 C28 0.3(15)
C23 C24 C29 C30 0.0(15)
C25 C24 C29 C30 -179.6(9)
C27 C28 C29 C24 1.2(16)
C27 C28 C29 C30 -178.9(11)
C22 C21 C30 C29 -0.4(14)
O4 C21 C30 C29 -176.3(8)
C22 C21 C30 S2 -179.4(7)
O4 C21 C30 S2 4.7(12)
C24 C29 C30 C21 -0.2(14)
C28 C29 C30 C21 -180.0(9)
C24 C29 C30 S2 178.8(7)
C28 C29 C30 S2 -1.0(14)
C32 S2 C30 C21 -57.2(9)
C32 S2 C30 C29 123.8(8)
P2 O5 C31 C32 -54.9(12)
P2 O5 C31 C40 128.6(8)
O5 C31 C32 C33 177.4(8)
C40 C31 C32 C33 -6.3(14)
O5 C31 C32 S2 -6.0(12)
C40 C31 C32 S2 170.3(7)
C30 S2 C32 C31 99.5(8)
C30 S2 C32 C33 -84.0(8)
C31 C32 C33 C38 2.7(13)
S2 C32 C33 C38 -173.8(7)
C31 C32 C33 C34 -177.3(10)
S2 C32 C33 C34 6.2(14)
C32 C33 C34 C35 176.5(11)
C38 C33 C34 C35 -3.5(17)
C33 C34 C35 C36 1(2)
C34 C35 C36 C37 -1(2)
C35 C36 C37 C38 3(2)
C36 C37 C38 C39 179.0(12)
C36 C37 C38 C33 -4.8(17)
C32 C33 C38 C39 1.5(15)
C34 C33 C38 C39 -178.5(10)
C32 C33 C38 C37 -174.8(9)
C34 C33 C38 C37 5.2(15)
C37 C38 C39 C40 173.8(11)
C33 C38 C39 C40 -2.3(17)
C38 C39 C40 C31 -1.2(17)
C32 C31 C40 C39 5.7(15)
O5 C31 C40 C39 -177.9(9)
C42 C41 N1 P2 90.7(10)
C46 C41 N1 P2 -89.0(10)
C42 C41 N1 P3 -90.3(10)
C46 C41 N1 P3 90.1(10)
O4 P2 N1 C41 -23.4(7)
O5 P2 N1 C41 83.0(7)
Pd1 P2 N1 C41 -153.9(6)
O4 P2 N1 P3 157.5(4)
O5 P2 N1 P3 -96.1(4)
Pd1 P2 N1 P3 27.1(5)
O6 P3 N1 C41 -17.3(7)
O7 P3 N1 C41 88.0(7)
Pd2 P3 N1 C41 -146.2(6)
O6 P3 N1 P2 161.8(4)
O7 P3 N1 P2 -92.9(5)
Pd2 P3 N1 P2 32.9(5)
C46 C41 C42 C43 -1.8(17)
N1 C41 C42 C43 178.6(11)
C41 C42 C43 C44 2(2)
C42 C43 C44 C45 -1(2)
C43 C44 C45 C46 0(2)
C44 C45 C46 C41 0.6(19)
C42 C41 C46 C45 0.3(17)
N1 C41 C46 C45 180.0(9)
P3 O6 C47 C56 -49.8(12)
P3 O6 C47 C48 136.9(7)
C56 C47 C48 C49 2.1(15)
O6 C47 C48 C49 175.2(9)
C47 C48 C49 C50 -3.2(16)
C48 C49 C50 C51 179.9(10)
C48 C49 C50 C55 3.2(15)
C49 C50 C51 C52 -177.6(12)
C55 C50 C51 C52 -1.0(17)
C50 C51 C52 C53 1(2)
C51 C52 C53 C54 0.6(19)
C52 C53 C54 C55 -2.7(17)
C53 C54 C55 C50 2.9(15)
C53 C54 C55 C56 -179.5(10)
C49 C50 C55 C54 175.7(9)
C51 C50 C55 C54 -1.1(14)
C49 C50 C55 C56 -1.9(14)
C51 C50 C55 C56 -178.7(9)
O6 C47 C56 C55 -173.5(8)
C48 C47 C56 C55 -0.9(13)
O6 C47 C56 S3 13.0(12)
C48 C47 C56 S3 -174.4(7)
C54 C55 C56 C47 -176.7(9)
C50 C55 C56 C47 0.8(13)
C54 C55 C56 S3 -3.3(13)
C50 C55 C56 S3 174.2(7)
C58 S3 C56 C47 -70.0(8)
C58 S3 C56 C55 116.8(8)
P3 O7 C57 C66 143.6(8)
P3 O7 C57 C58 -38.9(13)
C66 C57 C58 C59 0.6(14)
O7 C57 C58 C59 -176.7(8)
C66 C57 C58 S3 174.5(7)
O7 C57 C58 S3 -2.8(12)
C56 S3 C58 C57 93.7(8)
C56 S3 C58 C59 -92.3(8)
C57 C58 C59 C60 177.1(10)
S3 C58 C59 C60 3.3(14)
C57 C58 C59 C64 -1.2(14)
S3 C58 C59 C64 -175.0(7)
C58 C59 C60 C61 -178.5(11)
C64 C59 C60 C61 -0.1(16)
C59 C60 C61 C62 -1(2)
C60 C61 C62 C63 2(2)
C61 C62 C63 C64 -1(2)
C62 C63 C64 C59 0.1(19)
C62 C63 C64 C65 178.7(13)
C60 C59 C64 C63 0.5(15)
C58 C59 C64 C63 179.0(10)
C60 C59 C64 C65 -178.1(10)
C58 C59 C64 C65 0.4(14)
C63 C64 C65 C66 -177.6(11)
C59 C64 C65 C66 1.0(16)
O7 C57 C66 C65 178.5(9)
C58 C57 C66 C65 0.9(15)
C64 C65 C66 C57 -1.7(16)
P4 O8 C67 C68 44.2(11)
P4 O8 C67 C76 -140.3(7)
O8 C67 C68 C69 179.9(7)
C76 C67 C68 C69 4.6(13)
O8 C67 C68 S4 -0.8(12)
C76 C67 C68 S4 -176.2(7)
C78 S4 C68 C67 57.1(8)
Pd2 S4 C68 C67 -61.1(7)
C78 S4 C68 C69 -123.7(7)
Pd2 S4 C68 C69 118.2(6)
C67 C68 C69 C70 175.9(9)
S4 C68 C69 C70 -3.3(11)
C67 C68 C69 C74 -1.4(12)
S4 C68 C69 C74 179.4(6)
C68 C69 C70 C71 -179.7(9)
C74 C69 C70 C71 -2.5(13)
C69 C70 C71 C72 1.1(16)
C70 C71 C72 C73 0.8(18)
C71 C72 C73 C74 -1.3(19)
C72 C73 C74 C75 -178.0(11)
C72 C73 C74 C69 -0.1(16)
C70 C69 C74 C73 2.0(13)
C68 C69 C74 C73 179.4(8)
C70 C69 C74 C75 179.9(8)
C68 C69 C74 C75 -2.7(12)
C73 C74 C75 C76 -178.6(9)
C69 C74 C75 C76 3.5(14)
C74 C75 C76 C67 -0.3(14)
O8 C67 C76 C75 -179.5(8)
C68 C67 C76 C75 -3.8(13)
P4 O9 C77 C78 25.6(12)
P4 O9 C77 C86 -152.5(6)
O9 C77 C78 C79 -176.2(7)
C86 C77 C78 C79 1.8(13)
O9 C77 C78 S4 7.6(12)
C86 C77 C78 S4 -174.3(7)
C68 S4 C78 C77 -93.2(7)
Pd2 S4 C78 C77 9.3(8)
C68 S4 C78 C79 90.4(6)
Pd2 S4 C78 C79 -167.2(5)
C77 C78 C79 C80 178.1(8)
S4 C78 C79 C80 -5.6(11)
C77 C78 C79 C84 1.3(12)
S4 C78 C79 C84 177.6(6)
C84 C79 C80 C81 -0.3(13)
C78 C79 C80 C81 -177.1(8)
C79 C80 C81 C82 -2.1(14)
C80 C81 C82 C83 2.5(16)
C81 C82 C83 C84 -0.4(16)
C80 C79 C84 C85 -179.7(8)
C78 C79 C84 C85 -2.6(12)
C80 C79 C84 C83 2.3(13)
C78 C79 C84 C83 179.3(8)
C82 C83 C84 C79 -1.9(15)
C82 C83 C84 C85 -179.9(10)
C79 C84 C85 C86 0.9(15)
C83 C84 C85 C86 179.0(10)
C84 C85 C86 C77 2.2(16)
C78 C77 C86 C85 -3.6(14)
O9 C77 C86 C85 174.7(9)
